data_4330997
loop_
_publ_author_name
'Monami Maiti'
'Dipali Sadhukhan'
'Santarupa Thakurta'
'Syamantak Roy'
'Guillaume Pilet'
'Ray J. Butcher'
'Aline Nonat'
'Lo\"ic J. Charbonni\`ere'
'Samiran Mitra'

_publ_section_title
;
 Series of Dicyanamide-Interlaced Assembly of Zinc-Schiff-Base Complexes:
 Crystal Structure and Photophysical and Thermal Studies
;
_journal_name_full 'Inorganic Chemistry'
_journal_page_first 12176
_journal_page_last 12187
_journal_paper_doi 10.1021/ic3012958
_journal_volume 51
_journal_year 2012
_chemical_formula_moiety 'C19 H14 Cl2 N5 O2 Zn1.50'
_chemical_formula_sum 'C19 H14 Cl2 N5 O2 Zn1.5'
_chemical_formula_weight 513.33
_space_group_IT_number 60
_symmetry_cell_setting orthorhombic
_symmetry_space_group_name_Hall '-P 2n 2ab'
_symmetry_space_group_name_H-M 'P b c n'
_atom_sites_solution_hydrogens difmap
_atom_sites_solution_primary direct
_cell_angle_alpha 90
_cell_angle_beta 90
_cell_angle_gamma 90
_cell_formula_units_Z 8
_cell_length_a 22.058(5)
_cell_length_b 8.565(5)
_cell_length_c 21.175(5)
_cell_measurement_reflns_used 7974
_cell_measurement_temperature 293
_cell_measurement_theta_max 29
_cell_measurement_theta_min 2
_cell_volume 4001(3)
_computing_cell_refinement 'CrysAlis, (Oxford Diffraction, 2002)'
_computing_data_collection 'Gemini, (Oxford Diffraction, 2006)'
_computing_data_reduction 'CrysAlis, (Oxford Diffraction, 2002)'
_computing_molecular_graphics 'CAMERON (Watkin et al., 1996)'
_computing_publication_material 'CRYSTALS (Betteridge et al., 2003)'
_computing_structure_refinement 'CRYSTALS (Betteridge et al., 2003)'
_computing_structure_solution 'SIR97 (Altomare et al., 1999)'
_diffrn_ambient_temperature 293
_diffrn_measured_fraction_theta_full 0.957
_diffrn_measured_fraction_theta_max 0.861
_diffrn_measurement_device Area
_diffrn_measurement_device_type 'Oxford Diffraction Gemini'
_diffrn_measurement_method \w/2\q
_diffrn_radiation_monochromator graphite
_diffrn_radiation_type 'Mo K\a'
_diffrn_radiation_wavelength 0.71069
_diffrn_reflns_av_R_equivalents 0.071
_diffrn_reflns_limit_h_max 26
_diffrn_reflns_limit_h_min -27
_diffrn_reflns_limit_k_max 11
_diffrn_reflns_limit_k_min -8
_diffrn_reflns_limit_l_max 28
_diffrn_reflns_limit_l_min -26
_diffrn_reflns_number 17965
_diffrn_reflns_theta_full 25.206
_diffrn_reflns_theta_max 29.310
_diffrn_reflns_theta_min 1.846
_diffrn_standards_number 0
_exptl_absorpt_coefficient_mu 2.107
_exptl_absorpt_correction_T_max 0.80
_exptl_absorpt_correction_T_min 0.67
_exptl_absorpt_correction_type analytical
_exptl_absorpt_process_details
; 
 Analytical Absorption (De Meulenaer & Tompa, 1965) 
;
_exptl_crystal_colour color
_exptl_crystal_density_diffrn 1.704
_exptl_crystal_description cubic
_exptl_crystal_F_000 2064
_exptl_crystal_size_max 0.231
_exptl_crystal_size_mid 0.130
_exptl_crystal_size_min 0.105
_refine_diff_density_max 1.12
_refine_diff_density_min -1.01
_refine_ls_extinction_coef 11(12)
_refine_ls_extinction_method 'Larson (1970), Equation 22'
_refine_ls_goodness_of_fit_ref 1.0949
_refine_ls_hydrogen_treatment constr
_refine_ls_matrix_type full
_refine_ls_number_parameters 286
_refine_ls_number_reflns 3647
_refine_ls_number_restraints 33
_refine_ls_R_factor_all 0.0543
_refine_ls_R_factor_gt 0.0447
_refine_ls_shift/su_max 0.0012234
_refine_ls_shift/su_mean 0.0000332
_refine_ls_structure_factor_coef F
_refine_ls_weighting_details
;
 Method, part 1, Chebychev polynomial, (Watkin, 1994, Prince, 1982) 
 [weight] = 1.0/[A~0~*T~0~(x)+A~1~*T~1~(x) ... +A~n-1~]*T~n-1~(x)] 
 where A~i~ are the Chebychev coefficients listed below and x= Fcalc/Fmax 
 Method = Robust Weighting (Prince, 1982) 
 W = [weight] * [1-(deltaF/6*sigmaF)^2^]^2^ 
 A~i~ are: 
 6.18 1.10 4.03 
;
_refine_ls_weighting_scheme calc
_refine_ls_wR_factor_all 0.0513
_refine_ls_wR_factor_gt 0.0486
_refine_ls_wR_factor_ref 0.0482
_reflns_limit_h_max 27
_reflns_limit_h_min 0
_reflns_limit_k_max 11
_reflns_limit_k_min 0
_reflns_limit_l_max 28
_reflns_limit_l_min 0
_reflns_number_gt 3940
_reflns_number_total 4720
_reflns_threshold_expression I>2.0\s(I)
_oxford_diffrn_Wilson_B_factor 2.44
_oxford_diffrn_Wilson_scale 0.36
_oxford_refine_ls_r_factor_ref 0.0414
_oxford_refine_ls_scale 1.790(4)
_oxford_reflns_number_all 4704
_oxford_reflns_threshold_expression_ref I>3.0\s(I)
_cod_data_source_file ic3012958_si_002_1.cif
_cod_data_source_block 1
_cod_original_sg_symbol_H-M 'P b c n '
_cod_original_formula_sum 'C19 H14 Cl2 N5 O2 Zn1.50'
_cod_database_code 4330997

loop_
_symmetry_equiv_pos_as_xyz
x,y,z
-x,-y,-z
x,-y,z+1/2
-x,y,-z+1/2
-x+1/2,-y+1/2,z+1/2
x+1/2,y+1/2,-z+1/2
x+1/2,-y+1/2,-z
-x+1/2,y+1/2,z

loop_
_atom_site_label
_atom_site_type_symbol
_atom_site_fract_x
_atom_site_fract_y
_atom_site_fract_z
_atom_site_U_iso_or_equiv
_atom_site_occupancy
_atom_site_adp_type
_atom_site_refinement_flags_posn
_atom_site_refinement_flags_adp
N41 N 0.62215(15) 0.1557(4) 0.82504(17) 0.0506 1.0000 Uani . .
C42 C 0.6079(2) 0.0324(6) 0.8256(3) 0.0680 1.0000 Uani . U
N43 N 0.6044(3) -0.1191(6) 0.8253(3) 0.1130 1.0000 Uani D U
N45 N 0.5158(3) -0.2808(7) 0.7813(4) 0.0568 0.5000 Uani . U
C44 C 0.5544(4) -0.1920(11) 0.8106(6) 0.0832 0.5000 Uani D U
C46 C 0.5613(5) -0.1958(18) 0.8531(6) 0.1019 0.5000 Uani D U
N47 N 0.5284(5) -0.2771(12) 0.8697(6) 0.1056 0.5000 Uani D U
O1 O 0.51649(9) 0.3768(3) 0.82723(10) 0.0346 1.0000 Uani . .
C2 C 0.48379(13) 0.2974(3) 0.86796(14) 0.0304 1.0000 Uani . .
C3 C 0.43252(15) 0.2122(4) 0.84896(16) 0.0398 1.0000 Uani . .
C4 C 0.39829(15) 0.1285(4) 0.89113(18) 0.0439 1.0000 Uani . .
C5 C 0.41455(16) 0.1262(4) 0.95455(17) 0.0429 1.0000 Uani . .
Cl6 Cl 0.37122(5) 0.01837(14) 1.00818(5) 0.0634 1.0000 Uani . .
C7 C 0.46356(15) 0.2071(4) 0.97559(16) 0.0415 1.0000 Uani . .
C8 C 0.49939(13) 0.2933(4) 0.93343(14) 0.0336 1.0000 Uani . .
C9 C 0.55155(14) 0.3733(4) 0.95962(15) 0.0373 1.0000 Uani . .
N10 N 0.59600(12) 0.4301(3) 0.92956(12) 0.0344 1.0000 Uani . .
C11 C 0.64662(16) 0.4967(5) 0.96550(16) 0.0448 1.0000 Uani . .
C12 C 0.70318(16) 0.4015(5) 0.95365(17) 0.0460 1.0000 Uani . .
C13 C 0.73763(15) 0.4423(5) 0.89393(17) 0.0488 1.0000 Uani . .
N14 N 0.69809(11) 0.4741(3) 0.83899(12) 0.0364 1.0000 Uani . .
C15 C 0.72146(14) 0.5578(4) 0.79555(15) 0.0397 1.0000 Uani . .
C16 C 0.69497(14) 0.6069(4) 0.73623(14) 0.0345 1.0000 Uani . .
C17 C 0.73288(14) 0.6962(4) 0.69725(15) 0.0390 1.0000 Uani . .
C18 C 0.71289(15) 0.7501(4) 0.64061(15) 0.0371 1.0000 Uani . .
Cl19 Cl 0.76130(5) 0.85667(12) 0.59207(5) 0.0562 1.0000 Uani . .
C20 C 0.65375(15) 0.7194(4) 0.62088(15) 0.0384 1.0000 Uani . .
C21 C 0.61594(14) 0.6329(4) 0.65798(15) 0.0358 1.0000 Uani . .
C22 C 0.63469(13) 0.5740(4) 0.71687(14) 0.0313 1.0000 Uani . .
O23 O 0.59668(10) 0.4918(3) 0.75147(10) 0.0366 1.0000 Uani . .
Zn1 Zn 0.5000 0.50070(6) 0.7500 0.0275 1.0000 Uani S T
Zn2 Zn 0.610202(15) 0.38992(4) 0.834948(16) 0.0309 1.0000 Uani . .
H31 H 0.4217 0.2110 0.8074 0.0480 1.0000 Uiso R .
H41 H 0.3642 0.0742 0.8773 0.0527 1.0000 Uiso R .
H71 H 0.4735 0.2051 1.0186 0.0500 1.0000 Uiso R .
H91 H 0.5528 0.3840 1.0029 0.0448 1.0000 Uiso R .
H112 H 0.6364 0.4968 1.0104 0.0542 1.0000 Uiso R .
H111 H 0.6530 0.6034 0.9513 0.0536 1.0000 Uiso R .
H121 H 0.7298 0.4154 0.9893 0.0552 1.0000 Uiso R .
H122 H 0.6923 0.2919 0.9518 0.0548 1.0000 Uiso R .
H132 H 0.7616 0.5365 0.9023 0.0593 1.0000 Uiso R .
H131 H 0.7648 0.3578 0.8839 0.0593 1.0000 Uiso R .
H151 H 0.7613 0.5942 0.8025 0.0481 1.0000 Uiso R .
H171 H 0.7721 0.7166 0.7105 0.0468 1.0000 Uiso R .
H201 H 0.6395 0.7594 0.5826 0.0459 1.0000 Uiso R .
H211 H 0.5773 0.6125 0.6443 0.0431 1.0000 Uiso R .

loop_
_atom_site_aniso_label
_atom_site_aniso_U_11
_atom_site_aniso_U_22
_atom_site_aniso_U_33
_atom_site_aniso_U_23
_atom_site_aniso_U_13
_atom_site_aniso_U_12
N41 0.0446(17) 0.0420(17) 0.065(2) -0.0062(15) -0.0043(14) 0.0016(14)
C42 0.078(3) 0.046(2) 0.079(3) -0.017(2) -0.016(2) 0.000(2)
N43 0.135(4) 0.063(3) 0.141(4) -0.015(3) -0.016(4) -0.009(3)
N45 0.056(4) 0.035(3) 0.079(4) -0.012(3) 0.004(3) -0.012(3)
C44 0.107(6) 0.030(3) 0.113(6) -0.006(4) 0.026(5) -0.016(4)
C46 0.118(7) 0.090(6) 0.097(6) 0.006(6) -0.027(6) -0.011(6)
N47 0.123(7) 0.074(6) 0.119(7) 0.023(5) -0.016(6) -0.044(5)
O1 0.0238(10) 0.0459(13) 0.0342(11) 0.0148(9) -0.0040(8) -0.0043(8)
C2 0.0242(13) 0.0326(14) 0.0344(14) 0.0050(12) 0.0020(11) 0.0006(11)
C3 0.0337(15) 0.0480(19) 0.0378(16) 0.0079(14) -0.0064(12) -0.0100(14)
C4 0.0307(16) 0.051(2) 0.050(2) 0.0057(16) -0.0002(13) -0.0092(14)
C5 0.0377(16) 0.0430(18) 0.0481(18) 0.0094(15) 0.0130(15) -0.0059(14)
Cl6 0.0636(6) 0.0749(7) 0.0516(5) 0.0095(5) 0.0194(5) -0.0276(5)
C7 0.0407(17) 0.051(2) 0.0324(15) 0.0034(14) 0.0042(13) -0.0045(14)
C8 0.0301(14) 0.0397(16) 0.0310(14) 0.0027(12) 0.0047(11) -0.0014(12)
C9 0.0356(16) 0.0470(18) 0.0294(15) -0.0010(13) -0.0030(12) -0.0028(13)
N10 0.0325(13) 0.0389(14) 0.0317(12) -0.0025(11) -0.0041(10) -0.0036(10)
C11 0.0405(17) 0.056(2) 0.0374(17) -0.0120(15) -0.0069(14) -0.0111(15)
C12 0.0380(17) 0.062(2) 0.0381(17) 0.0047(16) -0.0117(14) -0.0075(15)
C13 0.0327(17) 0.071(2) 0.0426(18) 0.0156(17) -0.0116(14) -0.0100(16)
N14 0.0271(12) 0.0525(17) 0.0296(12) 0.0041(11) -0.0058(9) -0.0095(11)
C15 0.0267(14) 0.0547(19) 0.0376(16) 0.0017(15) -0.0036(12) -0.0116(13)
C16 0.0306(15) 0.0429(17) 0.0300(14) 0.0010(12) 0.0015(11) -0.0097(12)
C17 0.0339(16) 0.0456(18) 0.0375(16) 0.0013(14) 0.0031(12) -0.0139(13)
C18 0.0409(17) 0.0357(16) 0.0349(15) 0.0031(12) 0.0075(13) -0.0091(13)
Cl19 0.0549(5) 0.0625(6) 0.0512(5) 0.0167(4) 0.0107(4) -0.0206(4)
C20 0.0448(17) 0.0377(16) 0.0328(15) 0.0083(13) 0.0015(13) 0.0007(14)
C21 0.0313(15) 0.0402(16) 0.0359(16) 0.0035(12) -0.0039(11) -0.0039(12)
C22 0.0294(14) 0.0357(15) 0.0286(13) -0.0008(11) 0.0022(11) -0.0082(11)
O23 0.0275(10) 0.0509(13) 0.0315(11) 0.0087(10) -0.0031(8) -0.0117(9)
Zn1 0.0236(2) 0.0326(2) 0.0263(2) 0.0000 -0.00243(16) 0.0000
Zn2 0.02518(18) 0.0386(2) 0.02879(18) 0.00512(13) -0.00386(12) -0.00759(13)

loop_
_atom_type_symbol
_atom_type_scat_dispersion_real
_atom_type_scat_dispersion_imag
_atom_type_scat_Cromer_Mann_a1
_atom_type_scat_Cromer_Mann_b1
_atom_type_scat_Cromer_Mann_a2
_atom_type_scat_Cromer_Mann_b2
_atom_type_scat_Cromer_Mann_a3
_atom_type_scat_Cromer_Mann_b3
_atom_type_scat_Cromer_Mann_a4
_atom_type_scat_Cromer_Mann_b4
_atom_type_scat_Cromer_Mann_c
_atom_type_scat_source
C 0.0033 0.0016 2.3100 20.8439 1.0200 10.2075 1.5886 0.5687 0.8650 51.6512 0.2156 'International Tables Vol C 4.2.6.8 and 6.1.1.4'
H 0.0000 0.0000 0.4930 10.5109 0.3229 26.1257 0.1402 3.1424 0.0408 57.7998 0.0030 'International Tables Vol C 4.2.6.8 and 6.1.1.4'
N 0.0061 0.0033 12.2126 0.0057 3.1322 9.8933 2.0125 28.9975 1.1663 0.5826 -11.5290 'International Tables Vol C 4.2.6.8 and 6.1.1.4'
O 0.0106 0.0060 3.0485 13.2771 2.2868 5.7011 1.5463 0.3239 0.8670 32.9089 0.2508 'International Tables Vol C 4.2.6.8 and 6.1.1.4'
Cl 0.1484 0.1585 11.4604 0.0104 7.1964 1.1662 6.2556 18.5194 1.6455 47.7784 -9.5574 'International Tables Vol C 4.2.6.8 and 6.1.1.4'
Zn 0.2839 1.4301 14.0743 3.2655 7.0318 0.2333 5.1652 10.3163 2.4100 58.7097 1.3041 'International Tables Vol C 4.2.6.8 and 6.1.1.4'

loop_
_geom_angle_atom_site_label_1
_geom_angle_site_symmetry_1
_geom_angle_atom_site_label_2
_geom_angle_atom_site_label_3
_geom_angle_site_symmetry_3
_geom_angle
_geom_angle_publ_flag
C42 . N41 Zn2 . 155.1(4) yes
N41 . C42 N43 . 166.8(6) yes
C42 . N43 C44 . 122.0(7) yes
C42 . N43 C46 . 123.1(10) yes
C44 . N43 C46 . 41.1(8) yes
Zn1 1_545 N45 C44 . 144.4(7) yes
N43 . C44 N45 . 161.4(12) yes
N43 . C46 N47 . 168.6(19) yes
C2 . O1 Zn1 . 135.85(18) yes
C2 . O1 Zn2 . 121.52(18) yes
Zn1 . O1 Zn2 . 102.62(9) yes
O1 . C2 C3 . 121.5(3) yes
O1 . C2 C8 . 121.1(3) yes
C3 . C2 C8 . 117.3(3) yes
C2 . C3 C4 . 121.9(3) yes
C2 . C3 H31 . 119.5 no
C4 . C3 H31 . 118.6 no
C3 . C4 C5 . 119.6(3) yes
C3 . C4 H41 . 120.1 no
C5 . C4 H41 . 120.3 no
C4 . C5 Cl6 . 119.6(3) yes
C4 . C5 C7 . 121.0(3) yes
Cl6 . C5 C7 . 119.4(3) yes
C5 . C7 C8 . 120.5(3) yes
C5 . C7 H71 . 119.8 no
C8 . C7 H71 . 119.7 no
C2 . C8 C7 . 119.6(3) yes
C2 . C8 C9 . 123.4(3) yes
C7 . C8 C9 . 116.9(3) yes
C8 . C9 N10 . 127.1(3) yes
C8 . C9 H91 . 116.8 no
N10 . C9 H91 . 116.1 no
C9 . N10 C11 . 118.6(3) yes
C9 . N10 Zn2 . 122.9(2) yes
C11 . N10 Zn2 . 117.0(2) yes
N10 . C11 C12 . 109.4(3) yes
N10 . C11 H112 . 109.3 no
C12 . C11 H112 . 110.6 no
N10 . C11 H111 . 108.4 no
C12 . C11 H111 . 109.7 no
H112 . C11 H111 . 109.4 no
C11 . C12 C13 . 115.3(3) yes
C11 . C12 H121 . 107.8 no
C13 . C12 H121 . 108.7 no
C11 . C12 H122 . 109.0 no
C13 . C12 H122 . 108.3 no
H121 . C12 H122 . 107.5 no
C12 . C13 N14 . 113.8(3) yes
C12 . C13 H132 . 108.1 no
N14 . C13 H132 . 108.0 no
C12 . C13 H131 . 108.8 no
N14 . C13 H131 . 109.4 no
H132 . C13 H131 . 108.8 no
C13 . N14 C15 . 115.6(3) yes
C13 . N14 Zn2 . 121.4(2) yes
C15 . N14 Zn2 . 123.0(2) yes
N14 . C15 C16 . 128.8(3) yes
N14 . C15 H151 . 116.7 no
C16 . C15 H151 . 114.6 no
C15 . C16 C17 . 115.4(3) yes
C15 . C16 C22 . 124.8(3) yes
C17 . C16 C22 . 119.8(3) yes
C16 . C17 C18 . 120.8(3) yes
C16 . C17 H171 . 118.8 no
C18 . C17 H171 . 120.5 no
C17 . C18 Cl19 . 120.0(3) yes
C17 . C18 C20 . 120.2(3) yes
Cl19 . C18 C20 . 119.7(3) yes
C18 . C20 C21 . 120.1(3) yes
C18 . C20 H201 . 120.3 no
C21 . C20 H201 . 119.6 no
C20 . C21 C22 . 121.7(3) yes
C20 . C21 H211 . 119.3 no
C22 . C21 H211 . 119.0 no
C16 . C22 C21 . 117.4(3) yes
C16 . C22 O23 . 122.8(3) yes
C21 . C22 O23 . 119.8(3) yes
C22 . O23 Zn1 . 127.5(2) yes
C22 . O23 Zn2 . 129.18(19) yes
Zn1 . O23 Zn2 . 100.26(9) yes
O23 . Zn1 O23 4_656 175.89(13) yes
O23 . Zn1 N45 4_666 102.2(2) yes
O23 4_656 Zn1 N45 4_666 81.7(2) yes
O23 . Zn1 N45 1_565 81.7(2) yes
O23 4_656 Zn1 N45 1_565 102.2(2) yes
N45 4_666 Zn1 N45 1_565 43.6(4) yes
O23 . Zn1 O1 . 77.61(8) yes
O23 4_656 Zn1 O1 . 100.15(9) yes
N45 4_666 Zn1 O1 . 143.1(2) yes
N45 1_565 Zn1 O1 . 101.2(2) yes
O23 . Zn1 O1 4_656 100.15(9) yes
O23 4_656 Zn1 O1 4_656 77.61(8) yes
N45 4_666 Zn1 O1 4_656 101.2(2) yes
N45 1_565 Zn1 O1 4_656 143.1(2) yes
O1 . Zn1 O1 4_656 115.30(14) yes
O1 . Zn2 N14 . 162.60(11) yes
O1 . Zn2 N10 . 86.22(9) yes
N14 . Zn2 N10 . 92.52(10) yes
O1 . Zn2 N41 . 93.87(12) yes
N14 . Zn2 N41 . 103.09(13) yes
N10 . Zn2 N41 . 106.57(13) yes
O1 . Zn2 O23 . 78.75(8) yes
N14 . Zn2 O23 . 91.40(9) yes
N10 . Zn2 O23 . 140.14(11) yes
N41 . Zn2 O23 . 111.07(12) yes

loop_
_geom_bond_atom_site_label_1
_geom_bond_atom_site_label_2
_geom_bond_site_symmetry_2
_geom_bond_distance
_geom_bond_publ_flag
N41 C42 . 1.102(6) yes
N41 Zn2 . 2.034(4) yes
C42 N43 . 1.300(7) yes
N43 C44 . 1.305(2) yes
N43 C46 . 1.297(2) yes
N45 Zn1 1_545 2.015(6) yes
N45 C44 . 1.300(9) yes
C46 N47 . 1.066(10) yes
O1 C2 . 1.314(3) yes
O1 Zn1 . 1.983(2) yes
O1 Zn2 . 2.077(2) yes
C2 C3 . 1.404(4) yes
C2 C8 . 1.429(4) yes
C3 C4 . 1.372(5) yes
C3 H31 . 0.912 no
C4 C5 . 1.390(5) yes
C4 H41 . 0.932 no
C5 Cl6 . 1.748(3) yes
C5 C7 . 1.359(5) yes
C7 C8 . 1.403(4) yes
C7 H71 . 0.937 no
C8 C9 . 1.450(4) yes
C9 N10 . 1.266(4) yes
C9 H91 . 0.922 no
N10 C11 . 1.467(4) yes
N10 Zn2 . 2.057(3) yes
C11 C12 . 1.512(5) yes
C11 H112 . 0.977 no
C11 H111 . 0.972 no
C12 C13 . 1.516(5) yes
C12 H121 . 0.964 no
C12 H122 . 0.970 no
C13 N14 . 1.479(4) yes
C13 H132 . 0.981 no
C13 H131 . 0.964 no
N14 C15 . 1.275(4) yes
N14 Zn2 . 2.070(3) yes
C15 C16 . 1.448(4) yes
C15 H151 . 0.945 no
C16 C17 . 1.402(4) yes
C16 C22 . 1.420(4) yes
C17 C18 . 1.359(5) yes
C17 H171 . 0.926 no
C18 Cl19 . 1.741(3) yes
C18 C20 . 1.395(5) yes
C20 C21 . 1.364(4) yes
C20 H201 . 0.935 no
C21 C22 . 1.407(4) yes
C21 H211 . 0.918 no
C22 O23 . 1.317(3) yes
O23 Zn1 . 2.134(2) yes
O23 Zn2 . 1.994(2) yes

loop_
_geom_hbond_atom_site_label_D
_geom_hbond_atom_site_label_H
_geom_hbond_atom_site_label_A
_geom_hbond_site_symmetry_A
_geom_hbond_angle_DHA
_geom_hbond_distance_DH
_geom_hbond_distance_HA
_geom_hbond_distance_DA
_geom_hbond_publ_flag
C7 H71 N47 2_657 158.7(3) 0.937 2.445 3.335(6) yes
C21 H211 N47 4_666 145.2(3) 0.918 2.532 3.328(6) yes
